data_2010295
loop_
_publ_author_name
'Declercq, Jean-Paul'
'Feneau-Dupont, Janine'
'Louis, Chantal'
'Hootel\'e, Claude'

_publ_section_title
;
 (<i>Z</i>)-(--)-(<i>R</i>)-\b-Styryl <i>p</i>-tolyl sulfoxide
;
_journal_issue 12
_journal_name_full 'Acta Crystallographica Section C'
_journal_page_first 1980
_journal_page_last 1981
_journal_paper_doi 10.1107/S0108270194007092
_journal_volume 50
_journal_year 1994
_chemical_formula_moiety 'C15 H14 O S'
_chemical_formula_sum 'C15 H14 O S'
_chemical_formula_weight 242.32
_chemical_name_systematic
;
(Z)-(-)-(R)-\b-styryl p-tolyl sulfoxide
;
_space_group_IT_number 19
_symmetry_cell_setting orthorhombic
_symmetry_space_group_name_Hall 'P 2ac 2ab'
_symmetry_space_group_name_H-M 'P 21 21 21'
_audit_creation_method SHELXL
_cell_angle_alpha 90.00
_cell_angle_beta 90.00
_cell_angle_gamma 90.00
_cell_formula_units_Z 4
_cell_length_a 6.0610(10)
_cell_length_b 11.4390(10)
_cell_length_c 18.858(2)
_cell_measurement_reflns_used 14
_cell_measurement_temperature 293(2)
_cell_measurement_theta_max 49
_cell_measurement_theta_min 17
_cell_volume 1307.5(3)
_computing_cell_refinement 'local program'
_computing_data_collection 'local program'
_computing_data_reduction 'local program'
_computing_molecular_graphics 'PLUTO (Motherwell & Clegg, 1978)'
_computing_publication_material SHELXL93
_computing_structure_refinement 'SHELXL93 (Sheldrick, 1994)'
_computing_structure_solution 'SHELXS86 (Sheldrick, 1985)'
_diffrn_ambient_temperature 293(2)
_diffrn_measurement_device 'Huber four-circle diffractometer'
_diffrn_measurement_method \q/2\q
_diffrn_radiation_monochromator graphite
_diffrn_radiation_source 'fine-focus sealed tube'
_diffrn_radiation_type CuK\a
_diffrn_radiation_wavelength 1.54178
_diffrn_reflns_av_sigmaI/netI 0.0263
_diffrn_reflns_limit_h_max 7
_diffrn_reflns_limit_h_min -5
_diffrn_reflns_limit_k_max 13
_diffrn_reflns_limit_k_min -13
_diffrn_reflns_limit_l_max 22
_diffrn_reflns_limit_l_min -22
_diffrn_reflns_number 2364
_diffrn_reflns_theta_max 67.46
_diffrn_reflns_theta_min 4.52
_diffrn_standards_decay_% 0
_diffrn_standards_interval_count 50
_diffrn_standards_number 1
_exptl_absorpt_coefficient_mu 2.029
_exptl_absorpt_correction_type none
_exptl_crystal_colour colourless
_exptl_crystal_density_diffrn 1.231
_exptl_crystal_description parallelepiped
_exptl_crystal_F_000 512
_exptl_crystal_size_max 0.50
_exptl_crystal_size_mid 0.18
_exptl_crystal_size_min 0.03
_refine_diff_density_max 0.19
_refine_diff_density_min -0.23
_refine_ls_abs_structure_details 'Flack (1983)'
_refine_ls_abs_structure_Flack -0.02(2)
_refine_ls_extinction_method none
_refine_ls_goodness_of_fit_all 1.048
_refine_ls_goodness_of_fit_obs 1.083
_refine_ls_hydrogen_treatment noref
_refine_ls_matrix_type full
_refine_ls_number_parameters 155
_refine_ls_number_reflns 2364
_refine_ls_number_restraints 0
_refine_ls_restrained_S_all 1.048
_refine_ls_restrained_S_obs 1.083
_refine_ls_R_factor_all 0.0486
_refine_ls_R_factor_obs 0.0432
_refine_ls_shift/esd_max -0.473
_refine_ls_shift/esd_mean 0.081
_refine_ls_structure_factor_coef Fsqd
_refine_ls_weighting_scheme
; calc w = 1/[\s^2^(F~o~^2^) + (0.0786P)^2^ + 0.0848P]
where P = (F~o~^2^ + 2F~c~^2^)/3
;
_refine_ls_wR_factor_all 0.1203
_refine_ls_wR_factor_obs 0.1164
_reflns_number_observed 2091
_reflns_number_total 2364
_reflns_observed_criterion >2sigma(I)
_cod_data_source_file hr1014.cif
_cod_data_source_block hoot931
_cod_original_cell_volume 1307.5(2)
_cod_database_code 2010295

loop_
_symmetry_equiv_pos_as_xyz
'x, y, z'
'-x+1/2, -y, z+1/2'
'x+1/2, -y+1/2, -z'
'-x, y+1/2, -z+1/2'

loop_
_atom_site_aniso_label
_atom_site_aniso_U_11
_atom_site_aniso_U_22
_atom_site_aniso_U_33
_atom_site_aniso_U_12
_atom_site_aniso_U_13
_atom_site_aniso_U_23
C1 0.067(2) 0.0630(14) 0.077(2) 0.0099(13) 0.0065(14) 0.0175(13)
C2 0.062(2) 0.075(2) 0.0653(15) 0.0027(13) -0.0027(12) 0.0147(13)
S3 0.0734(4) 0.0675(4) 0.0606(3) -0.0040(3) 0.0020(3) 0.0136(3)
O4 0.087(2) 0.0932(14) 0.108(2) -0.0191(13) 0.0343(14) 0.0016(12)
C5 0.0571(14) 0.0597(13) 0.0650(15) -0.0006(11) 0.0006(12) 0.0140(11)
C6 0.066(2) 0.081(2) 0.080(2) 0.0089(15) -0.0094(15) 0.0048(14)
C7 0.100(2) 0.082(2) 0.074(2) 0.000(2) -0.011(2) -0.0019(15)
C8 0.090(2) 0.0559(14) 0.092(2) -0.005(2) 0.019(2) 0.0058(13)
C9 0.066(2) 0.068(2) 0.116(3) 0.0084(15) 0.017(2) 0.012(2)
C10 0.0578(14) 0.076(2) 0.089(2) -0.003(2) -0.0097(14) 0.016(2)
C11 0.155(4) 0.074(2) 0.125(3) -0.006(2) 0.040(3) -0.015(2)
C12 0.0642(15) 0.0561(13) 0.0609(13) 0.0020(12) 0.0124(12) 0.0054(11)
C13 0.091(2) 0.0597(15) 0.082(2) 0.0147(14) 0.025(2) 0.0034(14)
C14 0.132(3) 0.071(2) 0.071(2) 0.003(2) 0.018(2) -0.017(2)
C15 0.107(3) 0.091(2) 0.072(2) -0.004(2) -0.003(2) -0.012(2)
C16 0.085(2) 0.087(2) 0.073(2) 0.009(2) -0.002(2) -0.0078(15)
C17 0.067(2) 0.0648(15) 0.064(2) 0.0037(12) 0.0072(12) -0.0069(12)

loop_
_atom_site_label
_atom_site_fract_x
_atom_site_fract_y
_atom_site_fract_z
_atom_site_U_iso_or_equiv
_atom_site_thermal_displace_type
_atom_site_calc_flag
_atom_site_refinement_flags
_atom_site_occupancy
_atom_site_disorder_group
_atom_site_type_symbol
C1 0.1273(5) 0.8016(2) 0.58792(15) 0.0690(7) Uani d . 1 . C
H1 0.0664(5) 0.8680(2) 0.56729(15) 0.124(4) Uiso calc R 1 . H
C2 0.0548(4) 0.7015(3) 0.56282(15) 0.0675(7) Uani d . 1 . C
H2 -0.0281(4) 0.7028(3) 0.52133(15) 0.124(4) Uiso calc R 1 . H
S3 0.10574(12) 0.56359(6) 0.60339(3) 0.0672(2) Uani d . 1 . S
O4 -0.1215(4) 0.5191(2) 0.61637(14) 0.0963(7) Uani d . 1 . O
C5 0.2118(4) 0.4861(2) 0.52862(14) 0.0606(6) Uani d . 1 . C
C6 0.0865(5) 0.4701(3) 0.4684(2) 0.0755(8) Uani d . 1 . C
H6 -0.0535(5) 0.5029(3) 0.4655(2) 0.124(4) Uiso calc R 1 . H
C7 0.1675(6) 0.4061(3) 0.4130(2) 0.0853(9) Uani d . 1 . C
H7 0.0817(6) 0.3963(3) 0.3726(2) 0.124(4) Uiso calc R 1 . H
C8 0.3748(6) 0.3558(2) 0.4161(2) 0.0793(8) Uani d . 1 . C
C9 0.4950(6) 0.3707(3) 0.4766(2) 0.0836(9) Uani d . 1 . C
H9 0.6330(6) 0.3357(3) 0.4798(2) 0.124(4) Uiso calc R 1 . H
C10 0.4192(5) 0.4361(3) 0.5332(2) 0.0745(7) Uani d . 1 . C
H10 0.5056(5) 0.4462(3) 0.5735(2) 0.124(4) Uiso calc R 1 . H
C11 0.4611(9) 0.2842(3) 0.3548(2) 0.118(2) Uani d . 1 . C
H11A 0.3541(9) 0.2837(3) 0.3173(2) 0.124(4) Uiso calc R 1 . H
H11B 0.4877(9) 0.2055(3) 0.3703(2) 0.124(4) Uiso calc R 1 . H
H11C 0.5963(9) 0.3178(3) 0.3378(2) 0.124(4) Uiso calc R 1 . H
C12 0.2892(5) 0.8233(2) 0.64342(13) 0.0604(6) Uani d . 1 . C
C13 0.2562(5) 0.9143(2) 0.6913(2) 0.0775(8) Uani d . 1 . C
H13 0.1298(5) 0.9600(2) 0.6880(2) 0.124(4) Uiso calc R 1 . H
C14 0.4098(7) 0.9374(3) 0.7440(2) 0.0912(10) Uani d . 1 . C
H14 0.3852(7) 0.9979(3) 0.7759(2) 0.124(4) Uiso calc R 1 . H
C15 0.5967(7) 0.8718(3) 0.7491(2) 0.0901(10) Uani d . 1 . C
H15 0.6999(7) 0.8878(3) 0.7843(2) 0.124(4) Uiso calc R 1 . H
C16 0.6324(6) 0.7814(3) 0.7019(2) 0.0818(8) Uani d . 1 . C
H16 0.7596(6) 0.7363(3) 0.7054(2) 0.124(4) Uiso calc R 1 . H
C17 0.4803(5) 0.7580(2) 0.64969(14) 0.0652(7) Uani d . 1 . C
H17 0.5063(5) 0.6972(2) 0.61804(14) 0.124(4) Uiso calc R 1 . H

loop_
_atom_type_symbol
_atom_type_description
_atom_type_scat_dispersion_real
_atom_type_scat_dispersion_imag
_atom_type_scat_source
C C 0.0181 0.0091 'International Tables Vol C Tables 4.2.6.8 and 6.1.1.4'
H H 0.0000 0.0000 'International Tables Vol C Tables 4.2.6.8 and 6.1.1.4'
O O 0.0492 0.0322 'International Tables Vol C Tables 4.2.6.8 and 6.1.1.4'
S S 0.3331 0.5567 'International Tables Vol C Tables 4.2.6.8 and 6.1.1.4'

loop_
_geom_angle_atom_site_label_1
_geom_angle_atom_site_label_2
_geom_angle_atom_site_label_3
_geom_angle
_geom_angle_publ_flag
C2 C1 C12 129.2(2) yes
C2 C1 H1 115.4(2) ?
C12 C1 H1 115.41(14) ?
C1 C2 S3 124.0(2) yes
C1 C2 H2 118.0(2) ?
S3 C2 H2 117.99(10) ?
O4 S3 C2 102.30(10) yes
O4 S3 C5 107.10(10) yes
C2 S3 C5 99.40(10) yes
C6 C5 C10 119.8(3) yes
C6 C5 S3 121.2(2) yes
C10 C5 S3 118.9(2) yes
C7 C6 C5 120.2(3) yes
C7 C6 H6 119.9(2) ?
C5 C6 H6 119.9(2) ?
C6 C7 C8 121.1(3) yes
C6 C7 H7 119.4(2) ?
C8 C7 H7 119.5(2) ?
C9 C8 C7 117.9(3) yes
C9 C8 C11 121.5(4) yes
C7 C8 C11 120.5(4) yes
C8 C9 C10 122.4(3) yes
C8 C9 H9 118.8(2) ?
C10 C9 H9 118.8(2) ?
C5 C10 C9 118.5(3) yes
C5 C10 H10 120.7(2) ?
C9 C10 H10 120.8(2) ?
C8 C11 H11A 109.5(2) ?
C8 C11 H11B 109.4(2) ?
H11A C11 H11B 109.5 ?
C8 C11 H11C 109.5(2) ?
H11A C11 H11C 109.5 ?
H11B C11 H11C 109.5 ?
C17 C12 C13 117.9(3) yes
C17 C12 C1 122.3(2) yes
C13 C12 C1 119.8(3) yes
C14 C13 C12 120.7(3) yes
C14 C13 H13 119.7(2) ?
C12 C13 H13 119.6(2) ?
C15 C14 C13 120.3(3) yes
C15 C14 H14 119.9(2) ?
C13 C14 H14 119.8(2) ?
C14 C15 C16 119.8(3) yes
C14 C15 H15 120.1(2) ?
C16 C15 H15 120.1(2) ?
C17 C16 C15 120.1(3) yes
C17 C16 H16 119.9(2) ?
C15 C16 H16 120.0(2) ?
C16 C17 C12 121.2(3) yes
C16 C17 H17 119.4(2) ?
C12 C17 H17 119.4(2) ?

loop_
_geom_bond_atom_site_label_1
_geom_bond_atom_site_label_2
_geom_bond_site_symmetry_2
_geom_bond_distance
_geom_bond_publ_flag
C1 C2 . 1.315(4) yes
C1 C12 . 1.456(4) yes
C1 H1 . 0.93 ?
C2 S3 . 1.780(3) yes
C2 H2 . 0.93 ?
S3 O4 . 1.489(2) yes
S3 C5 . 1.785(3) yes
C5 C6 . 1.378(4) yes
C5 C10 . 1.384(4) yes
C6 C7 . 1.366(5) yes
C6 H6 . 0.93 ?
C7 C8 . 1.383(5) yes
C7 H7 . 0.93 ?
C8 C9 . 1.364(5) yes
C8 C11 . 1.511(5) yes
C9 C10 . 1.382(5) yes
C9 H9 . 0.93 ?
C10 H10 . 0.93 ?
C11 H11A . 0.96 ?
C11 H11B . 0.96 ?
C11 H11C . 0.96 ?
C12 C17 . 1.383(4) yes
C12 C13 . 1.393(4) yes
C13 C14 . 1.387(5) yes
C13 H13 . 0.93 ?
C14 C15 . 1.362(5) yes
C14 H14 . 0.93 ?
C15 C16 . 1.382(5) yes
C15 H15 . 0.93 ?
C16 C17 . 1.375(4) yes
C16 H16 . 0.93 ?
C17 H17 . 0.93 ?

loop_
_geom_torsion_atom_site_label_1
_geom_torsion_atom_site_label_2
_geom_torsion_atom_site_label_3
_geom_torsion_atom_site_label_4
_geom_torsion
C12 C1 C2 S3 11.9(4)
C1 C2 S3 O4 121.9(3)
C1 C2 S3 C5 -128.2(3)
O4 S3 C5 C6 45.6(3)
C2 S3 C5 C6 -60.5(2)
O4 S3 C5 C10 -130.8(2)
C2 S3 C5 C10 123.1(2)
C10 C5 C6 C7 -0.8(4)
S3 C5 C6 C7 -177.1(3)
C5 C6 C7 C8 0.4(5)
C6 C7 C8 C9 0.8(5)
C6 C7 C8 C11 179.3(3)
C7 C8 C9 C10 -1.7(5)
C11 C8 C9 C10 179.9(3)
C6 C5 C10 C9 0.0(4)
S3 C5 C10 C9 176.4(2)
C8 C9 C10 C5 1.3(5)
C2 C1 C12 C17 40.6(4)
C2 C1 C12 C13 -141.0(3)
C17 C12 C13 C14 -0.6(4)
C1 C12 C13 C14 -179.1(3)
C12 C13 C14 C15 0.6(5)
C13 C14 C15 C16 -0.4(5)
C14 C15 C16 C17 0.3(5)
C15 C16 C17 C12 -0.3(5)
C13 C12 C17 C16 0.5(4)
C1 C12 C17 C16 178.9(3)

loop_
_cod_related_entry_id
_cod_related_entry_database
_cod_related_entry_code
1 ChemSpider 4787744
